data_4029053
loop_
_publ_author_name
'Jiao, Jiao'
'Hyodo, Keita'
'Hu, Hao'
'Nakajima, Kiyohiko'
'Nishihara, Yasushi'

_publ_section_title
;
 Selective synthesis of multisubstituted olefins utilizing gem- and
 vic-diborylated vinylsilanes prepared by silylborylation of an
 alkynylboronate and diborylation of alkynylsilanes.
;
_journal_issue 1
_journal_name_full 'The Journal of organic chemistry'
_journal_page_first 285
_journal_page_last 295
_journal_paper_doi 10.1021/jo4024057
_journal_volume 79
_journal_year 2014
_chemical_formula_moiety 'C28 H33 B O2 Si'
_chemical_formula_sum 'C28 H33 B O2 Si'
_chemical_formula_weight 440.44
_space_group_IT_number 2
_symmetry_cell_setting triclinic
_symmetry_Int_Tables_number 2
_symmetry_space_group_name_Hall '-P 1'
_symmetry_space_group_name_H-M 'P -1'
_atom_sites_solution_hydrogens geom
_atom_sites_solution_primary direct
_atom_sites_solution_secondary difmap
_audit_creation_method SHELXL-97
_cell_angle_alpha 94.573(2)
_cell_angle_beta 94.171(2)
_cell_angle_gamma 109.280(2)
_cell_formula_units_Z 2
_cell_length_a 10.0966(9)
_cell_length_b 10.7209(9)
_cell_length_c 13.1753(11)
_cell_measurement_reflns_used 11024
_cell_measurement_temperature 298
_cell_measurement_theta_max 27.56
_cell_measurement_theta_min 3.42
_cell_volume 1334.4(2)
_computing_cell_refinement PROCESS-AUTO
_computing_data_collection PROCESS-AUTO
_computing_data_reduction PROCESS-AUTO
_computing_molecular_graphics 'CrystalStructure 4.0 (Rigaku, 2010)'
_computing_publication_material 'CrystalStructure 4.0 (Rigaku, 2010)'
_computing_structure_refinement 'SHELXL-97 (Sheldrick, 2008)'
_computing_structure_solution 'SHELXS-97 (Sheldrick, 2008)'
_diffrn_ambient_temperature 298
_diffrn_detector_area_resol_mean 6.849
_diffrn_measured_fraction_theta_full 0.993
_diffrn_measured_fraction_theta_max 0.993
_diffrn_measurement_device_type 'Rigaku SCX mini'
_diffrn_measurement_method \w
_diffrn_radiation_monochromator graphite
_diffrn_radiation_source 'sealed tube'
_diffrn_radiation_type MoK\a
_diffrn_radiation_wavelength 0.71075
_diffrn_reflns_av_R_equivalents 0.0408
_diffrn_reflns_av_sigmaI/netI 0.0547
_diffrn_reflns_limit_h_max 13
_diffrn_reflns_limit_h_min -13
_diffrn_reflns_limit_k_max 13
_diffrn_reflns_limit_k_min -13
_diffrn_reflns_limit_l_max 17
_diffrn_reflns_limit_l_min -17
_diffrn_reflns_number 13954
_diffrn_reflns_theta_full 27.49
_diffrn_reflns_theta_max 27.49
_diffrn_reflns_theta_min 3.42
_exptl_absorpt_coefficient_mu 0.109
_exptl_absorpt_correction_T_max 0.9734
_exptl_absorpt_correction_T_min 0.9477
_exptl_absorpt_correction_type numerical
_exptl_absorpt_process_details 'NUMABS (Rigaku, 1999)'
_exptl_crystal_colour Colorless
_exptl_crystal_density_diffrn 1.096
_exptl_crystal_density_method 'not measured'
_exptl_crystal_description Prism
_exptl_crystal_F_000 472
_exptl_crystal_size_max 0.50
_exptl_crystal_size_mid 0.40
_exptl_crystal_size_min 0.25
_refine_diff_density_max 0.368
_refine_diff_density_min -0.236
_refine_diff_density_rms 0.039
_refine_ls_extinction_method none
_refine_ls_goodness_of_fit_ref 1.026
_refine_ls_hydrogen_treatment mixed
_refine_ls_matrix_type full
_refine_ls_number_parameters 373
_refine_ls_number_reflns 6073
_refine_ls_number_restraints 0
_refine_ls_restrained_S_all 1.026
_refine_ls_R_factor_all 0.1186
_refine_ls_R_factor_gt 0.0714
_refine_ls_shift/su_max 0.001
_refine_ls_shift/su_mean 0.000
_refine_ls_structure_factor_coef Fsqd
_refine_ls_weighting_details 'calc w=1/[\s^2^(Fo^2^)+(0.0907P)^2^+0.4342P] where P=(Fo^2^+2Fc^2^)/3'
_refine_ls_weighting_scheme calc
_refine_ls_wR_factor_gt 0.1774
_refine_ls_wR_factor_ref 0.2063
_reflns_number_gt 3678
_reflns_number_total 6073
_reflns_threshold_expression >2sigma(I)
_cod_data_source_file jo4024057_si_003.cif
_cod_data_source_block yn21x
_cod_database_code 4029053

loop_
_symmetry_equiv_pos_as_xyz
'x, y, z'
'-x, -y, -z'

loop_
_atom_site_label
_atom_site_type_symbol
_atom_site_fract_x
_atom_site_fract_y
_atom_site_fract_z
_atom_site_U_iso_or_equiv
_atom_site_adp_type
_atom_site_occupancy
_atom_site_symmetry_multiplicity
_atom_site_calc_flag
_atom_site_refinement_flags
Si1 Si 0.46358(8) 0.75355(7) 0.17712(6) 0.0583(3) Uani 1 1 d .
O1 O 0.0005(2) 0.49875(19) 0.33798(14) 0.0732(6) Uani 1 1 d .
O2 O -0.0272(2) 0.38992(19) 0.18053(15) 0.0725(6) Uani 1 1 d .
C1 C 0.3031(3) 0.6202(2) 0.21286(18) 0.0499(6) Uani 1 1 d .
C2 C 0.1697(3) 0.6185(2) 0.21187(18) 0.0489(6) Uani 1 1 d .
C3 C 0.5474(5) 0.6757(6) 0.0808(4) 0.1009(16) Uani 1 1 d .
C4 C 0.4286(5) 0.8973(4) 0.1253(4) 0.0920(13) Uani 1 1 d .
C5 C -0.1063(3) 0.3678(3) 0.3417(2) 0.0797(9) Uani 1 1 d .
C6 C -0.1505(3) 0.3187(3) 0.2307(3) 0.0816(10) Uani 1 1 d .
C7 C -0.0264(4) 0.2829(4) 0.3906(4) 0.136(2) Uani 1 1 d .
H7A H 0.0161 0.3241 0.4579 0.164 Uiso 1 1 calc R
H7B H 0.0458 0.2766 0.3489 0.164 Uiso 1 1 calc R
H7C H -0.0913 0.1955 0.3952 0.164 Uiso 1 1 calc R
C8 C -0.2170(4) 0.3835(5) 0.4071(3) 0.1218(16) Uani 1 1 d .
H8A H -0.2613 0.4409 0.3779 0.146 Uiso 1 1 calc R
H8B H -0.1738 0.4215 0.4749 0.146 Uiso 1 1 calc R
H8C H -0.2868 0.2980 0.4104 0.146 Uiso 1 1 calc R
C9 C -0.1911(6) 0.1735(4) 0.1999(4) 0.151(2) Uani 1 1 d .
H9A H -0.1145 0.1438 0.2210 0.181 Uiso 1 1 calc R
H9B H -0.2120 0.1560 0.1268 0.181 Uiso 1 1 calc R
H9C H -0.2729 0.1270 0.2319 0.181 Uiso 1 1 calc R
C10 C -0.2690(4) 0.3703(7) 0.1880(4) 0.177(3) Uani 1 1 d .
H10A H -0.3443 0.3495 0.2310 0.212 Uiso 1 1 calc R
H10B H -0.3044 0.3284 0.1197 0.212 Uiso 1 1 calc R
H10C H -0.2309 0.4649 0.1869 0.212 Uiso 1 1 calc R
C11 C 0.5912(3) 0.8156(3) 0.2962(2) 0.0595(7) Uani 1 1 d .
C12 C 0.7093(4) 0.7808(5) 0.3137(3) 0.0956(12) Uani 1 1 d .
C13 C 0.8022(5) 0.8296(7) 0.4022(5) 0.1170(17) Uani 1 1 d .
C14 C 0.7787(6) 0.9128(6) 0.4736(4) 0.1153(18) Uani 1 1 d .
C15 C 0.6676(7) 0.9526(6) 0.4589(3) 0.1197(17) Uani 1 1 d .
C16 C 0.5740(5) 0.9041(4) 0.3709(3) 0.0944(11) Uani 1 1 d .
C17 C 0.3314(2) 0.4984(3) 0.2456(2) 0.0516(6) Uani 1 1 d .
C18 C 0.3141(3) 0.3895(3) 0.1750(3) 0.0668(7) Uani 1 1 d .
C19 C 0.3327(4) 0.2758(3) 0.2057(3) 0.0806(9) Uani 1 1 d .
C20 C 0.3685(3) 0.2681(4) 0.3056(3) 0.0793(10) Uani 1 1 d .
C21 C 0.3889(4) 0.3747(4) 0.3770(3) 0.0818(10) Uani 1 1 d .
C22 C 0.3703(3) 0.4905(3) 0.3479(2) 0.0673(8) Uani 1 1 d .
C23 C 0.1171(3) 0.7250(2) 0.17935(19) 0.0515(6) Uani 1 1 d .
C24 C 0.1219(4) 0.8317(3) 0.2474(3) 0.0813(10) Uani 1 1 d .
C25 C 0.0640(5) 0.9256(4) 0.2169(3) 0.1015(13) Uani 1 1 d .
C26 C 0.0015(5) 0.9129(4) 0.1188(3) 0.0923(11) Uani 1 1 d .
C27 C -0.0036(4) 0.8078(4) 0.0509(3) 0.0832(10) Uani 1 1 d .
C28 C 0.0526(3) 0.7142(3) 0.0807(2) 0.0662(8) Uani 1 1 d .
B1 B 0.0474(3) 0.4975(3) 0.2448(2) 0.0467(6) Uani 1 1 d .
H1 H 0.625(5) 0.741(4) 0.062(3) 0.130(15) Uiso 1 1 d .
H2 H 0.571(6) 0.603(5) 0.103(4) 0.15(2) Uiso 1 1 d .
H3 H 0.486(5) 0.637(5) 0.027(4) 0.120(15) Uiso 1 1 d .
H4 H 0.518(5) 0.942(5) 0.098(4) 0.138(15) Uiso 1 1 d .
H5 H 0.399(4) 0.953(4) 0.186(3) 0.096(12) Uiso 1 1 d .
H6 H 0.359(5) 0.876(4) 0.068(3) 0.126(15) Uiso 1 1 d .
H10 H 0.717(4) 0.717(4) 0.270(3) 0.107(15) Uiso 1 1 d .
H11 H 0.858(5) 0.790(5) 0.411(4) 0.14(2) Uiso 1 1 d .
H12 H 0.645(6) 1.017(5) 0.500(4) 0.16(2) Uiso 1 1 d .
H13 H 0.485(4) 0.932(4) 0.362(3) 0.110(13) Uiso 1 1 d .
H14 H 0.283(4) 0.393(3) 0.108(3) 0.094(11) Uiso 1 1 d .
H15 H 0.312(4) 0.203(4) 0.150(3) 0.107(12) Uiso 1 1 d .
H16 H 0.382(4) 0.189(4) 0.325(3) 0.115(13) Uiso 1 1 d .
H17 H 0.411(4) 0.367(3) 0.444(3) 0.087(10) Uiso 1 1 d .
H18 H 0.382(3) 0.572(3) 0.397(2) 0.078(9) Uiso 1 1 d .
H19 H 0.164(4) 0.842(3) 0.315(3) 0.090(10) Uiso 1 1 d .
H20 H 0.079(4) 0.996(4) 0.272(3) 0.121(14) Uiso 1 1 d .
H21 H -0.045(4) 0.969(4) 0.096(3) 0.116(13) Uiso 1 1 d .
H22 H -0.040(5) 0.790(4) -0.019(3) 0.126(15) Uiso 1 1 d .
H23 H 0.056(3) 0.644(3) 0.031(3) 0.085(10) Uiso 1 1 d .
H24 H 0.837(5) 0.963(4) 0.536(4) 0.138(16) Uiso 1 1 d .

loop_
_atom_site_aniso_label
_atom_site_aniso_U_11
_atom_site_aniso_U_22
_atom_site_aniso_U_33
_atom_site_aniso_U_23
_atom_site_aniso_U_13
_atom_site_aniso_U_12
Si1 0.0519(4) 0.0579(4) 0.0514(4) 0.0104(3) 0.0070(3) -0.0008(3)
O1 0.0724(12) 0.0642(12) 0.0581(11) -0.0029(9) 0.0141(10) -0.0094(10)
O2 0.0632(11) 0.0662(12) 0.0648(12) -0.0106(9) 0.0154(9) -0.0068(9)
C1 0.0479(13) 0.0487(13) 0.0453(13) 0.0057(10) 0.0036(10) 0.0061(11)
C2 0.0519(14) 0.0451(13) 0.0439(13) 0.0038(10) 0.0014(10) 0.0100(11)
C3 0.080(3) 0.116(4) 0.077(3) -0.013(3) 0.030(2) -0.005(3)
C4 0.079(2) 0.080(2) 0.097(3) 0.043(2) -0.004(2) -0.005(2)
C5 0.0625(17) 0.079(2) 0.075(2) 0.0106(16) 0.0136(15) -0.0087(15)
C6 0.0557(17) 0.080(2) 0.082(2) -0.0053(17) 0.0153(15) -0.0124(15)
C7 0.094(3) 0.119(3) 0.182(5) 0.096(4) -0.012(3) 0.005(2)
C8 0.098(3) 0.139(4) 0.097(3) -0.005(3) 0.049(2) -0.006(3)
C9 0.164(5) 0.089(3) 0.130(4) -0.025(3) 0.045(3) -0.046(3)
C10 0.061(2) 0.324(8) 0.145(4) 0.088(5) -0.009(3) 0.055(4)
C11 0.0543(15) 0.0566(15) 0.0558(15) 0.0140(12) 0.0084(12) 0.0006(12)
C12 0.083(3) 0.114(3) 0.091(3) 0.006(2) -0.007(2) 0.040(2)
C13 0.079(3) 0.161(5) 0.106(4) 0.036(4) -0.014(3) 0.034(3)
C14 0.091(3) 0.143(4) 0.066(3) 0.027(3) -0.009(2) -0.021(3)
C15 0.121(4) 0.139(4) 0.070(3) -0.021(3) 0.004(3) 0.013(3)
C16 0.089(3) 0.112(3) 0.071(2) -0.013(2) -0.0008(19) 0.026(2)
C17 0.0368(12) 0.0568(14) 0.0574(15) 0.0105(12) 0.0072(10) 0.0092(11)
C18 0.0724(19) 0.0600(17) 0.0661(19) 0.0058(15) 0.0076(15) 0.0200(14)
C19 0.087(2) 0.065(2) 0.095(3) 0.0119(19) 0.022(2) 0.0290(18)
C20 0.0657(19) 0.074(2) 0.108(3) 0.033(2) 0.0174(18) 0.0286(17)
C21 0.072(2) 0.096(3) 0.081(2) 0.037(2) 0.0033(18) 0.0264(19)
C22 0.0643(17) 0.0716(19) 0.0632(18) 0.0141(15) 0.0018(14) 0.0187(15)
C23 0.0545(14) 0.0432(12) 0.0527(14) 0.0091(11) 0.0071(11) 0.0098(11)
C24 0.126(3) 0.0674(19) 0.0588(19) 0.0027(15) 0.0028(19) 0.046(2)
C25 0.160(4) 0.076(2) 0.088(3) 0.010(2) 0.030(3) 0.063(3)
C26 0.117(3) 0.082(2) 0.100(3) 0.036(2) 0.019(2) 0.055(2)
C27 0.091(2) 0.079(2) 0.079(2) 0.024(2) -0.0061(19) 0.0276(19)
C28 0.0766(19) 0.0549(16) 0.0609(17) 0.0080(14) -0.0048(14) 0.0163(15)
B1 0.0407(13) 0.0462(14) 0.0516(15) 0.0048(12) 0.0021(11) 0.0134(12)

loop_
_atom_type_symbol
_atom_type_description
_atom_type_scat_dispersion_real
_atom_type_scat_dispersion_imag
_atom_type_scat_source
C C 0.0033 0.0016 'International Tables Vol C Tables 4.2.6.8 and 6.1.1.4'
H H 0.0000 0.0000 'International Tables Vol C Tables 4.2.6.8 and 6.1.1.4'
B B 0.0013 0.0007 'International Tables Vol C Tables 4.2.6.8 and 6.1.1.4'
O O 0.0106 0.0060 'International Tables Vol C Tables 4.2.6.8 and 6.1.1.4'
Si Si 0.0817 0.0704 'International Tables Vol C Tables 4.2.6.8 and 6.1.1.4'

loop_
_geom_angle_atom_site_label_1
_geom_angle_atom_site_label_2
_geom_angle_atom_site_label_3
_geom_angle
C4 Si1 C3 109.0(3)
C4 Si1 C11 108.87(17)
C3 Si1 C11 108.1(2)
C4 Si1 C1 115.21(16)
C3 Si1 C1 108.42(18)
C11 Si1 C1 107.01(11)
B1 O1 C5 106.8(2)
B1 O2 C6 106.7(2)
C2 C1 C17 116.4(2)
C2 C1 Si1 129.17(19)
C17 C1 Si1 114.39(17)
C1 C2 C23 125.6(2)
C1 C2 B1 122.5(2)
C23 C2 B1 111.9(2)
Si1 C3 H1 109(3)
Si1 C3 H2 113(3)
H1 C3 H2 113(4)
Si1 C3 H3 110(3)
H1 C3 H3 110(4)
H2 C3 H3 102(4)
Si1 C4 H4 102(3)
Si1 C4 H5 108.4(19)
H4 C4 H5 117(3)
Si1 C4 H6 116(3)
H4 C4 H6 104(4)
H5 C4 H6 110(3)
O1 C5 C6 102.6(2)
O1 C5 C8 109.1(3)
C6 C5 C8 117.9(3)
O1 C5 C7 105.6(3)
C6 C5 C7 109.8(3)
C8 C5 C7 110.8(4)
O2 C6 C9 109.5(3)
O2 C6 C5 103.4(2)
C9 C6 C5 117.9(4)
O2 C6 C10 104.2(3)
C9 C6 C10 109.8(4)
C5 C6 C10 110.9(3)
C5 C7 H7A 109.5
C5 C7 H7B 109.5
H7A C7 H7B 109.5
C5 C7 H7C 109.5
H7A C7 H7C 109.5
H7B C7 H7C 109.5
C5 C8 H8A 109.5
C5 C8 H8B 109.5
H8A C8 H8B 109.5
C5 C8 H8C 109.5
H8A C8 H8C 109.5
H8B C8 H8C 109.5
C6 C9 H9A 109.5
C6 C9 H9B 109.5
H9A C9 H9B 109.5
C6 C9 H9C 109.5
H9A C9 H9C 109.5
H9B C9 H9C 109.5
C6 C10 H10A 109.5
C6 C10 H10B 109.5
H10A C10 H10B 109.5
C6 C10 H10C 109.5
H10A C10 H10C 109.5
H10B C10 H10C 109.5
C16 C11 C12 115.1(3)
C16 C11 Si1 121.4(3)
C12 C11 Si1 123.5(3)
C11 C12 C13 122.0(5)
C11 C12 H10 116(3)
C13 C12 H10 121(3)
C14 C13 C12 120.5(5)
C14 C13 H11 124(4)
C12 C13 H11 114(4)
C13 C14 C15 119.8(5)
C13 C14 H24 131(3)
C15 C14 H24 109(3)
C14 C15 C16 120.0(5)
C14 C15 H12 128(3)
C16 C15 H12 112(4)
C11 C16 C15 122.5(5)
C11 C16 H13 118(2)
C15 C16 H13 120(2)
C18 C17 C22 118.2(3)
C18 C17 C1 120.9(2)
C22 C17 C1 120.9(2)
C19 C18 C17 120.8(3)
C19 C18 H14 121(2)
C17 C18 H14 118(2)
C20 C19 C18 120.7(4)
C20 C19 H15 125(2)
C18 C19 H15 114(2)
C19 C20 C21 120.0(3)
C19 C20 H16 119(2)
C21 C20 H16 121(2)
C20 C21 C22 120.4(3)
C20 C21 H17 119(2)
C22 C21 H17 121(2)
C21 C22 C17 119.9(3)
C21 C22 H18 124.3(17)
C17 C22 H18 115.7(17)
C24 C23 C28 118.3(3)
C24 C23 C2 121.4(2)
C28 C23 C2 120.1(2)
C23 C24 C25 120.4(3)
C23 C24 H19 121(2)
C25 C24 H19 119(2)
C26 C25 C24 120.2(4)
C26 C25 H20 129(2)
C24 C25 H20 111(2)
C27 C26 C25 119.9(4)
C27 C26 H21 117(3)
C25 C26 H21 123(3)
C26 C27 C28 120.3(4)
C26 C27 H22 128(3)
C28 C27 H22 112(3)
C27 C28 C23 121.0(3)
C27 C28 H23 119.6(19)
C23 C28 H23 119.1(19)
O2 B1 O1 113.6(2)
O2 B1 C2 123.3(2)
O1 B1 C2 122.8(2)

loop_
_geom_bond_atom_site_label_1
_geom_bond_atom_site_label_2
_geom_bond_distance
Si1 C4 1.860(4)
Si1 C3 1.865(4)
Si1 C11 1.881(3)
Si1 C1 1.892(2)
O1 B1 1.348(3)
O1 C5 1.468(3)
O2 B1 1.339(3)
O2 C6 1.464(3)
C1 C2 1.340(3)
C1 C17 1.514(3)
C2 C23 1.489(3)
C2 B1 1.583(3)
C3 H1 0.93(5)
C3 H2 0.95(5)
C3 H3 0.89(5)
C4 H4 0.98(5)
C4 H5 1.07(4)
C4 H6 0.95(5)
C5 C6 1.498(4)
C5 C8 1.504(5)
C5 C7 1.549(5)
C6 C9 1.486(5)
C6 C10 1.563(6)
C7 H7A 0.9600
C7 H7B 0.9600
C7 H7C 0.9600
C8 H8A 0.9600
C8 H8B 0.9600
C8 H8C 0.9600
C9 H9A 0.9600
C9 H9B 0.9600
C9 H9C 0.9600
C10 H10A 0.9600
C10 H10B 0.9600
C10 H10C 0.9600
C11 C16 1.372(5)
C11 C12 1.372(5)
C12 C13 1.389(6)
C12 H10 0.88(4)
C13 C14 1.332(7)
C13 H11 0.82(5)
C14 C15 1.334(7)
C14 H24 0.99(5)
C15 C16 1.388(6)
C15 H12 0.95(5)
C16 H13 1.04(4)
C17 C18 1.389(4)
C17 C22 1.395(4)
C18 C19 1.380(4)
C18 H14 0.93(4)
C19 C20 1.355(5)
C19 H15 0.99(4)
C20 C21 1.371(5)
C20 H16 0.96(4)
C21 C22 1.394(5)
C21 H17 0.91(3)
C22 H18 1.01(3)
C23 C24 1.381(4)
C23 C28 1.390(4)
C24 C25 1.392(5)
C24 H19 0.94(3)
C25 C26 1.373(6)
C25 H20 0.97(4)
C26 C27 1.366(5)
C26 H21 0.93(4)
C27 C28 1.375(4)
C27 H22 0.95(4)
C28 H23 0.97(3)

loop_
_geom_torsion_atom_site_label_1
_geom_torsion_atom_site_label_2
_geom_torsion_atom_site_label_3
_geom_torsion_atom_site_label_4
_geom_torsion
C4 Si1 C1 C2 -4.4(3)
C3 Si1 C1 C2 -126.8(3)
C11 Si1 C1 C2 116.7(2)
C4 Si1 C1 C17 174.6(2)
C3 Si1 C1 C17 52.2(3)
C11 Si1 C1 C17 -64.2(2)
C17 C1 C2 C23 -178.0(2)
Si1 C1 C2 C23 1.1(4)
C17 C1 C2 B1 1.1(3)
Si1 C1 C2 B1 -179.86(18)
B1 O1 C5 C6 -21.3(3)
B1 O1 C5 C8 -147.2(3)
B1 O1 C5 C7 93.7(3)
B1 O2 C6 C9 -148.0(3)
B1 O2 C6 C5 -21.5(3)
B1 O2 C6 C10 94.5(4)
O1 C5 C6 O2 25.5(3)
C8 C5 C6 O2 145.4(3)
C7 C5 C6 O2 -86.5(3)
O1 C5 C6 C9 146.5(3)
C8 C5 C6 C9 -93.6(5)
C7 C5 C6 C9 34.6(4)
O1 C5 C6 C10 -85.7(4)
C8 C5 C6 C10 34.1(5)
C7 C5 C6 C10 162.3(3)
C4 Si1 C11 C16 46.2(3)
C3 Si1 C11 C16 164.5(3)
C1 Si1 C11 C16 -78.9(3)
C4 Si1 C11 C12 -131.4(3)
C3 Si1 C11 C12 -13.2(4)
C1 Si1 C11 C12 103.5(3)
C16 C11 C12 C13 1.6(6)
Si1 C11 C12 C13 179.4(3)
C11 C12 C13 C14 0.0(7)
C12 C13 C14 C15 -1.9(8)
C13 C14 C15 C16 2.1(8)
C12 C11 C16 C15 -1.4(6)
Si1 C11 C16 C15 -179.2(3)
C14 C15 C16 C11 -0.4(7)
C2 C1 C17 C18 86.8(3)
Si1 C1 C17 C18 -92.4(3)
C2 C1 C17 C22 -90.8(3)
Si1 C1 C17 C22 90.1(3)
C22 C17 C18 C19 1.1(4)
C1 C17 C18 C19 -176.6(3)
C17 C18 C19 C20 -0.1(5)
C18 C19 C20 C21 -1.0(5)
C19 C20 C21 C22 1.2(5)
C20 C21 C22 C17 -0.3(5)
C18 C17 C22 C21 -0.9(4)
C1 C17 C22 C21 176.8(3)
C1 C2 C23 C24 -87.3(4)
B1 C2 C23 C24 93.6(3)
C1 C2 C23 C28 97.3(3)
B1 C2 C23 C28 -81.9(3)
C28 C23 C24 C25 -0.3(5)
C2 C23 C24 C25 -175.9(3)
C23 C24 C25 C26 0.0(6)
C24 C25 C26 C27 0.0(7)
C25 C26 C27 C28 0.5(6)
C26 C27 C28 C23 -0.9(5)
C24 C23 C28 C27 0.8(5)
C2 C23 C28 C27 176.4(3)
C6 O2 B1 O1 8.6(3)
C6 O2 B1 C2 -165.9(3)
C5 O1 B1 O2 8.6(3)
C5 O1 B1 C2 -176.8(2)
C1 C2 B1 O2 -86.1(3)
C23 C2 B1 O2 93.1(3)
C1 C2 B1 O1 99.9(3)
C23 C2 B1 O1 -80.9(3)
